data_7123249
loop_
_publ_author_name
'Liang, Liang'
'Luo, Dong'
'Zuo, Tao'
'Zhou, Xiao-Ping'
'Li, Dan'

_publ_section_title
;
 Control over synthesis of homovalent and mixed-valent cubic
 cobalt-imidazolate cages
;
_journal_name_full 'Chemical Communications'
_journal_paper_doi 10.1039/C9CC02083G
_journal_year 2019
_chemical_formula_moiety '[Co8 (C12 H11 Br N3)12 Br4],2 (C5 H11 N O) 2(C2 H6 O) 11(H2O)'
_chemical_formula_sum 'C158 H188 Br16 Co8 N38 O15'
_chemical_formula_weight 4609.42
_space_group_crystal_system cubic
_space_group_IT_number 218
_space_group_name_Hall 'P -4n 2 3'
_space_group_name_H-M_alt 'P -4 3 n'
_symmetry_space_group_name_Hall 'P -4n 2 3'
_symmetry_space_group_name_H-M 'P -4 3 n'
_atom_sites_solution_hydrogens geom
_audit_creation_method SHELXL-2018/3
_audit_update_record
;
2019-03-12 deposited with the CCDC.    2019-04-02 downloaded from the CCDC.
;
_cell_angle_alpha 90
_cell_angle_beta 90
_cell_angle_gamma 90
_cell_formula_units_Z 2
_cell_length_a 21.5387(3)
_cell_length_b 21.5387(3)
_cell_length_c 21.5387(3)
_cell_measurement_reflns_used 1615
_cell_measurement_temperature 100(2)
_cell_measurement_theta_max 72.8637
_cell_measurement_theta_min 2.8990
_cell_volume 9992.1(2)
_computing_structure_refinement 'SHELXL-2018/3 (Sheldrick, 2018)'
_computing_structure_solution 'SHELXT 2014/4 (Sheldrick, 2014)'
_diffrn_ambient_temperature 100(2)
_diffrn_detector_area_resol_mean 10.4098
_diffrn_measured_fraction_theta_full 0.999
_diffrn_measured_fraction_theta_max 0.982
_diffrn_measurement_device_type 'Xcalibur, Atlas, Gemini'
_diffrn_measurement_method '\w scans'
_diffrn_radiation_type CuK\a
_diffrn_radiation_wavelength 1.54184
_diffrn_reflns_av_R_equivalents 0.0719
_diffrn_reflns_av_unetI/netI 0.0801
_diffrn_reflns_Laue_measured_fraction_full 0.999
_diffrn_reflns_Laue_measured_fraction_max 0.982
_diffrn_reflns_limit_h_max 15
_diffrn_reflns_limit_h_min -17
_diffrn_reflns_limit_k_max 26
_diffrn_reflns_limit_k_min -16
_diffrn_reflns_limit_l_max 14
_diffrn_reflns_limit_l_min -21
_diffrn_reflns_number 8052
_diffrn_reflns_point_group_measured_fraction_full 0.855
_diffrn_reflns_point_group_measured_fraction_max 0.834
_diffrn_reflns_theta_full 67.684
_diffrn_reflns_theta_max 73.018
_diffrn_reflns_theta_min 2.901
_diffrn_source 'Enhance (Cu) X-ray Source'
_exptl_absorpt_coefficient_mu 9.192
_exptl_absorpt_correction_T_max 1
_exptl_absorpt_correction_T_min 0.59419
_exptl_absorpt_correction_type multi-scan
_exptl_crystal_colour kermesinus
_exptl_crystal_density_diffrn 1.532
_exptl_crystal_description polyhedra
_exptl_crystal_F_000 4048
_exptl_crystal_size_max 0.23
_exptl_crystal_size_mid 0.21
_exptl_crystal_size_min 0.19
_refine_diff_density_max 0.404
_refine_diff_density_min -0.533
_refine_diff_density_rms 0.086
_refine_ls_abs_structure_details
;
 Flack x determined using 259 quotients [(I+)-(I-)]/[(I+)+(I-)]
 (Parsons, Flack and Wagner, Acta Cryst. B69 (2013) 249-259).
;
_refine_ls_abs_structure_Flack -0.042(15)
_refine_ls_extinction_method none
_refine_ls_goodness_of_fit_ref 1.009
_refine_ls_hydrogen_treatment constr
_refine_ls_matrix_type full
_refine_ls_number_parameters 142
_refine_ls_number_reflns 2802
_refine_ls_number_restraints 36
_refine_ls_restrained_S_all 1.009
_refine_ls_R_factor_all 0.1776
_refine_ls_R_factor_gt 0.0837
_refine_ls_shift/su_max 0.000
_refine_ls_shift/su_mean 0.000
_refine_ls_structure_factor_coef Fsqd
_refine_ls_weighting_details 'w=1/[\s^2^(Fo^2^)+(0.1463P)^2^+0.3006P] where P=(Fo^2^+2Fc^2^)/3'
_refine_ls_weighting_scheme calc
_refine_ls_wR_factor_gt 0.2265
_refine_ls_wR_factor_ref 0.2850
_reflns_Friedel_coverage 0.564
_reflns_Friedel_fraction_full 0.682
_reflns_Friedel_fraction_max 0.659
_reflns_number_gt 1201
_reflns_number_total 2802
_reflns_threshold_expression 'I > 2\s(I)'
_cod_data_source_file c9cc02083g2.cif
_cod_data_source_block 1a
_cod_original_cell_volume 9992.1(4)
_cod_database_code 7123249
_shelx_shelxl_version_number 2018/3
_shelx_space_group_comment
;
The symmetry employed for this shelxl refinement is uniquely defined
by the following loop, which should always be used as a source of
symmetry information in preference to the above space-group names.
They are only intended as comments.
;

loop_
_space_group_symop_operation_xyz
'x, y, z'
'-x, -y, z'
'-x, y, -z'
'x, -y, -z'
'z, x, y'
'z, -x, -y'
'-z, -x, y'
'-z, x, -y'
'y, z, x'
'-y, z, -x'
'y, -z, -x'
'-y, -z, x'
'y+1/2, x+1/2, z+1/2'
'-y+1/2, -x+1/2, z+1/2'
'y+1/2, -x+1/2, -z+1/2'
'-y+1/2, x+1/2, -z+1/2'
'x+1/2, z+1/2, y+1/2'
'-x+1/2, z+1/2, -y+1/2'
'-x+1/2, -z+1/2, y+1/2'
'x+1/2, -z+1/2, -y+1/2'
'z+1/2, y+1/2, x+1/2'
'z+1/2, -y+1/2, -x+1/2'
'-z+1/2, y+1/2, -x+1/2'
'-z+1/2, -y+1/2, x+1/2'

loop_
_atom_site_label
_atom_site_type_symbol
_atom_site_fract_x
_atom_site_fract_y
_atom_site_fract_z
_atom_site_U_iso_or_equiv
_atom_site_adp_type
_atom_site_occupancy
_atom_site_site_symmetry_order
_atom_site_calc_flag
_atom_site_refinement_flags_posn
_atom_site_refinement_flags_adp
_atom_site_refinement_flags_occupancy
Co1 Co 0.34958(11) 0.65042(11) 0.34958(11) 0.0624(11) Uani 1 3 d S T P
Co2 Co 0.63520(11) 0.63520(11) 0.36480(11) 0.0596(10) Uani 1 3 d S T P
Br1 Br 0.69968(10) 0.69968(10) 0.30032(10) 0.0950(11) Uani 1 3 d S T P
Br2 Br 0.1038(2) 0.4571(2) 0.2022(3) 0.226(3) Uani 1 1 d . . .
C1 C 0.4996(7) 0.6412(8) 0.3647(8) 0.067(4) Uani 1 1 d . . .
H1A H 0.501750 0.646292 0.407503 0.080 Uiso 1 1 calc R U .
C2 C 0.5259(8) 0.6224(8) 0.2751(7) 0.062(4) Uani 1 1 d . . .
C3 C 0.4604(8) 0.6305(8) 0.2776(7) 0.064(4) Uani 1 1 d . . .
C4 C 0.5654(9) 0.6080(10) 0.2187(9) 0.093(6) Uani 1 1 d . . .
H4A H 0.539059 0.603110 0.183034 0.139 Uiso 1 1 calc R U .
H4B H 0.593864 0.641557 0.211595 0.139 Uiso 1 1 calc R U .
H4C H 0.588136 0.570376 0.225666 0.139 Uiso 1 1 calc R U .
C5 C 0.4113(10) 0.6317(9) 0.2336(7) 0.075(5) Uani 1 1 d . . .
H5A H 0.420172 0.623768 0.192147 0.089 Uiso 1 1 calc R U .
C6 C 0.3132(9) 0.6499(9) 0.1996(9) 0.085(5) Uani 1 1 d . . .
H6A H 0.335286 0.647771 0.160461 0.102 Uiso 1 1 calc R U .
H6B H 0.294769 0.690919 0.202571 0.102 Uiso 1 1 calc R U .
C7 C 0.2640(6) 0.6046(6) 0.1988(7) 0.098(6) Uani 1 1 d G U .
C8 C 0.2775(6) 0.5437(7) 0.2156(7) 0.103(7) Uani 1 1 d G U .
H8A H 0.317939 0.532664 0.226059 0.124 Uiso 1 1 calc R U .
C9 C 0.2306(9) 0.4994(5) 0.2167(7) 0.112(7) Uani 1 1 d G U .
H9A H 0.239671 0.458687 0.227948 0.134 Uiso 1 1 calc R U .
C10 C 0.1702(7) 0.5159(7) 0.2011(10) 0.149(10) Uani 1 1 d G U .
C11 C 0.1567(5) 0.5767(8) 0.1843(10) 0.181(11) Uani 1 1 d G U .
H11A H 0.116332 0.587799 0.173877 0.217 Uiso 1 1 calc R U .
C12 C 0.2036(7) 0.6211(5) 0.1832(8) 0.113(7) Uani 1 1 d G U .
H12A H 0.194600 0.661777 0.171987 0.135 Uiso 1 1 calc R U .
N1 N 0.4447(6) 0.6435(6) 0.3367(6) 0.061(3) Uani 1 1 d . . .
N2 N 0.5503(6) 0.6319(6) 0.3333(6) 0.061(3) Uani 1 1 d . . .
N3 N 0.3569(7) 0.6430(7) 0.2488(6) 0.074(4) Uani 1 1 d . . .

loop_
_atom_site_aniso_label
_atom_site_aniso_U_11
_atom_site_aniso_U_22
_atom_site_aniso_U_33
_atom_site_aniso_U_23
_atom_site_aniso_U_13
_atom_site_aniso_U_12
Co1 0.0624(11) 0.0624(11) 0.0624(11) 0.0034(11) -0.0034(11) 0.0034(11)
Co2 0.0596(10) 0.0596(10) 0.0596(10) 0.0046(11) 0.0046(11) -0.0046(11)
Br1 0.0950(11) 0.0950(11) 0.0950(11) 0.0166(10) 0.0166(10) -0.0166(10)
Br2 0.155(3) 0.135(3) 0.386(7) -0.038(4) 0.016(4) -0.029(3)
C1 0.071(10) 0.072(10) 0.058(9) 0.019(9) -0.007(9) -0.007(10)
C2 0.067(10) 0.068(11) 0.051(8) -0.003(8) -0.001(8) 0.005(8)
C3 0.073(10) 0.062(10) 0.058(9) -0.001(8) -0.004(8) 0.000(9)
C4 0.090(13) 0.108(15) 0.080(13) -0.042(12) 0.002(11) 0.001(11)
C5 0.089(13) 0.090(13) 0.045(9) 0.002(9) 0.005(9) -0.002(11)
C6 0.087(12) 0.092(12) 0.075(11) 0.011(11) -0.014(11) 0.013(11)
C7 0.098(14) 0.087(12) 0.109(15) -0.001(13) -0.010(13) 0.019(12)
C8 0.105(15) 0.104(14) 0.101(15) 0.001(14) -0.014(13) 0.023(14)
C9 0.127(17) 0.095(14) 0.113(15) -0.022(14) -0.011(15) 0.006(14)
C10 0.120(17) 0.110(17) 0.22(2) -0.064(19) 0.00(2) 0.002(16)
C11 0.123(19) 0.109(17) 0.31(3) -0.05(2) -0.03(2) 0.000(17)
C12 0.086(12) 0.069(11) 0.18(2) 0.007(13) -0.022(16) -0.002(11)
N1 0.069(8) 0.052(7) 0.061(7) -0.008(7) -0.014(6) -0.001(7)
N2 0.054(7) 0.058(7) 0.072(8) -0.003(6) 0.018(7) 0.003(6)
N3 0.071(9) 0.071(9) 0.080(9) 0.017(8) -0.018(8) -0.005(8)

loop_
_atom_type_symbol
_atom_type_description
_atom_type_scat_dispersion_real
_atom_type_scat_dispersion_imag
_atom_type_scat_source
C C 0.0181 0.0091 'International Tables Vol C Tables 4.2.6.8 and 6.1.1.4'
H H 0.0000 0.0000 'International Tables Vol C Tables 4.2.6.8 and 6.1.1.4'
N N 0.0311 0.0180 'International Tables Vol C Tables 4.2.6.8 and 6.1.1.4'
Co Co -2.3653 3.6143 'International Tables Vol C Tables 4.2.6.8 and 6.1.1.4'
Br Br -0.6763 1.2805 'International Tables Vol C Tables 4.2.6.8 and 6.1.1.4'

loop_
_geom_angle_atom_site_label_1
_geom_angle_atom_site_label_2
_geom_angle_atom_site_label_3
_geom_angle
_geom_angle_site_symmetry_1
_geom_angle_site_symmetry_3
N1 Co1 N1 94.0(5) . 12_665
N1 Co1 N1 94.0(5) . 6_566
N1 Co1 N1 94.0(5) 12_665 6_566
N1 Co1 N3 90.5(5) . 12_665
N1 Co1 N3 77.9(5) 12_665 12_665
N1 Co1 N3 171.0(5) 6_566 12_665
N1 Co1 N3 171.0(5) . 6_566
N1 Co1 N3 90.6(5) 12_665 6_566
N1 Co1 N3 77.9(5) 6_566 6_566
N3 Co1 N3 98.0(5) 12_665 6_566
N1 Co1 N3 77.9(5) . .
N1 Co1 N3 171.0(5) 12_665 .
N1 Co1 N3 90.5(5) 6_566 .
N3 Co1 N3 98.0(5) 12_665 .
N3 Co1 N3 98.0(5) 6_566 .
N2 Co2 N2 107.7(4) . 11_566
N2 Co2 N2 107.7(4) . 8_656
N2 Co2 N2 107.7(4) 11_566 8_656
N2 Co2 Br1 111.2(4) . .
N2 Co2 Br1 111.2(4) 11_566 .
N2 Co2 Br1 111.2(4) 8_656 .
N1 C1 N2 121.2(15) . .
N1 C1 H1A 119.4 . .
N2 C1 H1A 119.4 . .
N2 C2 C3 109.0(14) . .
N2 C2 C4 123.3(14) . .
C3 C2 C4 127.7(15) . .
N1 C3 C5 116.1(15) . .
N1 C3 C2 108.0(14) . .
C5 C3 C2 135.7(16) . .
C2 C4 H4A 109.5 . .
C2 C4 H4B 109.5 . .
H4A C4 H4B 109.5 . .
C2 C4 H4C 109.5 . .
H4A C4 H4C 109.5 . .
H4B C4 H4C 109.5 . .
N3 C5 C3 122.1(16) . .
N3 C5 H5A 118.9 . .
C3 C5 H5A 118.9 . .
N3 C6 C7 115.1(15) . .
N3 C6 H6A 108.5 . .
C7 C6 H6A 108.5 . .
N3 C6 H6B 108.5 . .
C7 C6 H6B 108.5 . .
H6A C6 H6B 107.5 . .
C8 C7 C12 120.0 . .
C8 C7 C6 118.8(12) . .
C12 C7 C6 121.1(12) . .
C7 C8 C9 120.0 . .
C7 C8 H8A 120.0 . .
C9 C8 H8A 120.0 . .
C10 C9 C8 120.0 . .
C10 C9 H9A 120.0 . .
C8 C9 H9A 120.0 . .
C9 C10 C11 120.0 . .
C9 C10 Br2 121.9(10) . .
C11 C10 Br2 118.1(10) . .
C12 C11 C10 120.0 . .
C12 C11 H11A 120.0 . .
C10 C11 H11A 120.0 . .
C11 C12 C7 120.0 . .
C11 C12 H12A 120.0 . .
C7 C12 H12A 120.0 . .
C1 N1 C3 101.5(14) . .
C1 N1 Co1 145.3(11) . .
C3 N1 Co1 112.9(11) . .
C1 N2 C2 100.2(13) . .
C1 N2 Co2 127.0(11) . .
C2 N2 Co2 132.8(10) . .
C5 N3 C6 116.7(16) . .
C5 N3 Co1 110.1(11) . .
C6 N3 Co1 133.1(13) . .

loop_
_geom_bond_atom_site_label_1
_geom_bond_atom_site_label_2
_geom_bond_distance
_geom_bond_site_symmetry_2
Co1 N1 2.073(13) .
Co1 N1 2.073(13) 12_665
Co1 N1 2.073(13) 6_566
Co1 N3 2.183(14) 12_665
Co1 N3 2.183(14) 6_566
Co1 N3 2.183(14) .
Co2 N2 1.952(13) .
Co2 N2 1.952(13) 11_566
Co2 N2 1.952(13) 8_656
Co2 Br1 2.405(5) .
Br2 C10 1.911(12) .
C1 N1 1.327(19) .
C1 N2 1.299(19) .
C1 H1A 0.9300 .
C2 N2 1.376(18) .
C2 C3 1.42(2) .
C2 C4 1.51(2) .
C3 N1 1.347(19) .
C3 C5 1.42(2) .
C4 H4A 0.9600 .
C4 H4B 0.9600 .
C4 H4C 0.9600 .
C5 N3 1.24(2) .
C5 H5A 0.9300 .
C6 N3 1.42(2) .
C6 C7 1.44(2) .
C6 H6A 0.9700 .
C6 H6B 0.9700 .
C7 C8 1.3900 .
C7 C12 1.3900 .
C8 C9 1.3900 .
C8 H8A 0.9300 .
C9 C10 1.3900 .
C9 H9A 0.9300 .
C10 C11 1.3900 .
C11 C12 1.3900 .
C11 H11A 0.9300 .
C12 H12A 0.9300 .
